data_7129275
loop_
_publ_author_name
'Alberto, Roger'
'Lengacher, Raphael'
'Wang, Youchao'
'Braband, Henrik'
'Blacque, Olivier'
'Gasser, Gilles'

_publ_section_title
;
 Organometallic Small Molecule Kinase Inhibitors -- Direct Incorporation
 of Re and 99mTc into Opaganib&#x00AE;
;
_journal_name_full 'Chemical Communications'
_journal_paper_doi 10.1039/D1CC03678E
_journal_year 2021
_chemical_formula_moiety 'C18 H14 Cl O5 Re'
_chemical_formula_sum 'C18 H14 Cl O5 Re'
_chemical_formula_weight 531.94
_space_group_crystal_system triclinic
_space_group_IT_number 2
_space_group_name_Hall '-P 1'
_space_group_name_H-M_alt 'P -1'
_atom_sites_solution_hydrogens geom
_atom_sites_solution_primary dual
_audit_creation_date 2021-04-12
_audit_creation_method
;
Olex2 1.3
(compiled 2020.11.12 svn.r5f609507 for OlexSys, GUI svn.r6272)
;
_audit_update_record
;
2021-07-06 deposited with the CCDC.	2021-11-19 downloaded from the CCDC.
;
_cell_angle_alpha 90.583(2)
_cell_angle_beta 103.616(2)
_cell_angle_gamma 90.8300(10)
_cell_formula_units_Z 2
_cell_length_a 9.1670(2)
_cell_length_b 9.36020(10)
_cell_length_c 10.2239(2)
_cell_measurement_reflns_used 17565
_cell_measurement_temperature 160(1)
_cell_measurement_theta_max 79.0920
_cell_measurement_theta_min 4.4380
_cell_volume 852.43(3)
_computing_cell_refinement 'CrysAlisPro 1.171.40.68a (Rigaku OD, 2019)'
_computing_data_collection 'CrysAlisPro 1.171.40.68a (Rigaku OD, 2019)'
_computing_data_reduction 'CrysAlisPro 1.171.40.68a (Rigaku OD, 2019)'
_computing_molecular_graphics 'Olex2 1.3 (Dolomanov et al., 2009)'
_computing_publication_material 'Olex2 1.3 (Dolomanov et al., 2009)'
_computing_structure_refinement 'SHELXL (Sheldrick, 2015b)'
_computing_structure_solution 'SHELXT (Sheldrick, 2015a)'
_diffrn_ambient_environment N~2~
_diffrn_ambient_temperature 160(1)
_diffrn_detector 'Hybrid Pixel Array Detector'
_diffrn_detector_area_resol_mean 5.8140
_diffrn_detector_type 'Pilatus 200K'
_diffrn_measured_fraction_theta_full 0.999
_diffrn_measured_fraction_theta_max 0.997
_diffrn_measurement_details
;
List of Runs (angles in degrees, time in seconds):

  # Type    Start    End  Width  t~exp~   \w     \q     \k     \f   Frames
#--------------------------------------------------------------------------
  1  \w   -122.00 -55.00   0.50    0.10    --  -49.87-150.00 143.00  134
  2  \w   -125.00 -75.00   0.50    0.10    --  -49.87-122.00 -54.00  100
  3  \w   -105.00 -25.00   0.50    0.10    --  -49.87 150.00-171.00  160
  4  \w    -85.00 -10.00   0.50    0.10    --  -49.87 122.00  26.00  150
  5  \w     32.00  97.00   0.50    0.10    --   49.87-122.00 -54.00  130
  6  \w     47.00 114.00   0.50    0.10    --   49.87-150.00 143.00  134
  7  \w    -85.00 -13.00   0.50    0.20    --  -88.50 122.00  26.00  144
  8  \w   -150.00 -55.00   0.50    0.20    --  -88.50-150.00 143.00  190
  9  \w     77.00 166.00   0.50    0.20    --  110.00 150.00-171.00  178
 10  \w     96.00 178.00   0.50    0.20    --  110.00 122.00  26.00  164
 11  \w     35.00 111.00   0.50    0.20    --  110.00-122.00 -54.00  152
 12  \w     47.00 130.00   0.50    0.20    --  110.00-150.00 143.00  166
 13  \w   -123.00 -34.00   0.50    0.10    --  -49.87 -57.00 -60.00  178
 14  \w   -124.00 -26.00   0.50    0.10    --  -49.87 -77.00  60.00  196
 15  \w   -125.00 -73.00   0.50    0.10    --  -49.87-125.00 -30.00  104
 16  \w   -128.00 -35.00   0.50    0.10    --  -49.87 -37.00-180.00  186
 17  \w   -162.00 -65.00   0.50    0.20    --  -88.50 -76.00  15.48  194
 18  \w   -164.00 -75.00   0.50    0.20    --  -88.50-122.00 -54.00  178
 19  \w     91.00 178.00   0.50    0.20    --  110.00  66.00   8.29  174
 20  \w     34.00 124.00   0.50    0.20    --  110.00 -45.00  90.00  180
 21  \w     36.00 134.00   0.50    0.20    --  110.00 -77.00  90.00  196
 22  \w     34.00 108.00   0.50    0.20    --  110.00-111.00  30.00  148
 23  \w     34.00 107.00   0.50    0.20    --  110.00 -94.00 120.00  146
 24  \w     34.00 108.00   0.50    0.20    --  110.00-111.00 -30.00  148
 25  \w     94.00 178.00   0.50    0.20    --  110.00  15.00  90.00  168
 26  \w    102.00 178.00   0.50    0.20    --  110.00 111.00  90.00  152
 27  \w     38.00 127.00   0.50    0.20    --  110.00 -61.00  90.00  178
 28  \w     96.00 178.00   0.50    0.20    --  110.00  45.00 120.00  164
 29  \w     62.00 146.00   0.50    0.20    --  110.00 178.00  90.00  168
 30  \w     34.00 124.00   0.50    0.20    --  110.00 -45.00-180.00  180
 31  \w     34.00 107.00   0.50    0.20    --  110.00 -94.00  60.00  146
 32  \w     94.00 178.00   0.50    0.20    --  110.00  15.00 -60.00  168
 33  \w     34.00 108.00   0.50    0.20    --  110.00-111.00-120.00  148
 34  \w     33.00 108.00   0.50    0.20    --  110.00-103.00 106.14  150
 35  \w     35.00 124.00   0.50    0.20    --  110.00 -30.00 -60.00  178
 36  \w     69.00 103.00   0.50    0.20    --  110.00 -94.00-150.00   68
 37  \w     57.00 107.00   0.50    0.20    --  110.00 -94.00  30.00  100
 38  \w     54.00  80.00   0.50    0.20    --  110.00 -94.00 -30.00   52
 39  \w    102.00 178.00   0.50    0.20    --  110.00 111.00 150.00  152
;
_diffrn_measurement_device 'four-circle diffractometer'
_diffrn_measurement_device_type 'XtaLAB Synergy, Dualflex, Pilatus 200K'
_diffrn_measurement_method '\w scans'
_diffrn_orient_matrix_type 'CrysAlisPro convention (1999,Acta A55,543-557)'
_diffrn_orient_matrix_UB_11 -0.0823467000
_diffrn_orient_matrix_UB_12 -0.0078723000
_diffrn_orient_matrix_UB_13 -0.1498247000
_diffrn_orient_matrix_UB_21 -0.1323986000
_diffrn_orient_matrix_UB_22 -0.0800189000
_diffrn_orient_matrix_UB_23 0.0370445000
_diffrn_orient_matrix_UB_31 -0.0748211000
_diffrn_orient_matrix_UB_32 0.1436483000
_diffrn_orient_matrix_UB_33 0.0149094000
_diffrn_radiation_monochromator mirror
_diffrn_radiation_probe x-ray
_diffrn_radiation_type 'Cu K\a'
_diffrn_radiation_wavelength 1.54184
_diffrn_reflns_av_R_equivalents 0.0328
_diffrn_reflns_av_unetI/netI 0.0185
_diffrn_reflns_Laue_measured_fraction_full 0.999
_diffrn_reflns_Laue_measured_fraction_max 0.997
_diffrn_reflns_limit_h_max 11
_diffrn_reflns_limit_h_min -11
_diffrn_reflns_limit_k_max 11
_diffrn_reflns_limit_k_min -9
_diffrn_reflns_limit_l_max 12
_diffrn_reflns_limit_l_min -12
_diffrn_reflns_number 16835
_diffrn_reflns_point_group_measured_fraction_full 0.999
_diffrn_reflns_point_group_measured_fraction_max 0.997
_diffrn_reflns_theta_full 67.684
_diffrn_reflns_theta_max 74.483
_diffrn_reflns_theta_min 4.450
_diffrn_source 'micro-focus sealed X-ray tube'
_diffrn_source_type 'PhotonJet (Cu) X-ray Source'
_exptl_absorpt_coefficient_mu 15.623
_exptl_absorpt_correction_T_max 0.281
_exptl_absorpt_correction_T_min 0.033
_exptl_absorpt_correction_type analytical
_exptl_absorpt_process_details
;
CrysAlisPro 1.171.40.68a (Rigaku Oxford Diffraction, 2019)
Analytical numeric absorption correction using a multifaceted crystal
model based on expressions derived by R.C. Clark & J.S. Reid.
(Clark, R. C. & Reid, J. S. (1995). Acta Cryst. A51, 887-897)
Empirical absorption correction using spherical harmonics,
 implemented in SCALE3 ABSPACK scaling algorithm.
;
_exptl_crystal_colour colourless
_exptl_crystal_density_diffrn 2.072
_exptl_crystal_description 'rect. Prism'
_exptl_crystal_F_000 508
_exptl_crystal_size_max 0.32
_exptl_crystal_size_mid 0.16
_exptl_crystal_size_min 0.13
_refine_diff_density_max 2.630
_refine_diff_density_min -2.658
_refine_diff_density_rms 0.193
_refine_ls_extinction_coef 0.0065(3)
_refine_ls_extinction_expression Fc^*^=kFc[1+0.001xFc^2^\l^3^/sin(2\q)]^-1/4^
_refine_ls_extinction_method 'SHELXL-2018/3 (Sheldrick 2018)'
_refine_ls_goodness_of_fit_ref 1.184
_refine_ls_hydrogen_treatment constr
_refine_ls_matrix_type full
_refine_ls_number_parameters 229
_refine_ls_number_reflns 3480
_refine_ls_number_restraints 0
_refine_ls_restrained_S_all 1.184
_refine_ls_R_factor_all 0.0315
_refine_ls_R_factor_gt 0.0312
_refine_ls_shift/su_max 0.001
_refine_ls_shift/su_mean 0.000
_refine_ls_structure_factor_coef Fsqd
_refine_ls_weighting_details 'w=1/[\s^2^(Fo^2^)+(0.0532P)^2^+1.6665P] where P=(Fo^2^+2Fc^2^)/3'
_refine_ls_weighting_scheme calc
_refine_ls_wR_factor_gt 0.0816
_refine_ls_wR_factor_ref 0.0818
_reflns_Friedel_coverage 0.000
_reflns_number_gt 3469
_reflns_number_total 3480
_reflns_threshold_expression 'I > 2\s(I)'
_cod_data_source_file d1cc03678e2.cif
_cod_data_source_block 4
_cod_database_code 7129275
_shelx_shelxl_version_number 2018/3
_shelx_space_group_comment
;
The symmetry employed for this shelxl refinement is uniquely defined
by the following loop, which should always be used as a source of
symmetry information in preference to the above space-group names.
They are only intended as comments.
;
_shelx_estimated_absorpt_t_max 0.236
_shelx_estimated_absorpt_t_min 0.082
_olex2_refinement_description
;
1. Fixed Uiso
 At 1.2 times of:
  All C(H) groups, All C(H,H) groups
 At 1.5 times of:
  All C(H,H,H) groups
2.a Secondary CH2 refined with riding coordinates:
 C17(H17A,H17B)
2.b Aromatic/amide H refined with riding coordinates:
 C5(H5), C7(H7), C11(H11), C12(H12), C14(H14), C15(H15)
2.c Idealised Me refined as rotating group:
 C9(H9A,H9B,H9C), C18(H18A,H18B,H18C)
;

loop_
_space_group_symop_operation_xyz
'x, y, z'
'-x, -y, -z'

loop_
_atom_site_label
_atom_site_type_symbol
_atom_site_fract_x
_atom_site_fract_y
_atom_site_fract_z
_atom_site_U_iso_or_equiv
_atom_site_adp_type
_atom_site_occupancy
_atom_site_site_symmetry_order
_atom_site_calc_flag
_atom_site_refinement_flags_posn
_atom_site_refinement_flags_adp
_atom_site_refinement_flags_occupancy
_atom_site_disorder_assembly
_atom_site_disorder_group
C1 C 0.7791(5) 0.4619(5) 0.4245(4) 0.0256(9) Uani 1 1 d . . . . .
C2 C 0.9212(5) 0.6808(5) 0.3236(5) 0.0249(9) Uani 1 1 d . . . . .
C3 C 0.6289(5) 0.6260(5) 0.2212(5) 0.0252(9) Uani 1 1 d . . . . .
C4 C 0.8182(5) 0.7932(4) 0.5948(4) 0.0192(8) Uani 1 1 d . . . . .
C5 C 0.7614(5) 0.8905(4) 0.4873(4) 0.0191(8) Uani 1 1 d . . . . .
H5 H 0.817135 0.964990 0.458048 0.023 Uiso 1 1 calc R U . . .
C6 C 0.6073(5) 0.8556(4) 0.4324(4) 0.0203(8) Uani 1 1 d . . . . .
C7 C 0.5697(5) 0.7369(5) 0.5077(4) 0.0201(8) Uani 1 1 d . . . . .
H7 H 0.473931 0.690953 0.492120 0.024 Uiso 1 1 calc R U . . .
C8 C 0.6971(5) 0.6995(5) 0.6084(4) 0.0206(8) Uani 1 1 d . . . . .
C9 C 0.6976(5) 0.5869(5) 0.7122(4) 0.0249(9) Uani 1 1 d . . . . .
H9A H 0.612198 0.521028 0.680668 0.037 Uiso 1 1 calc R U . . .
H9B H 0.689768 0.632392 0.796960 0.037 Uiso 1 1 calc R U . . .
H9C H 0.791314 0.533766 0.726696 0.037 Uiso 1 1 calc R U . . .
C10 C 0.5033(5) 0.9275(4) 0.3202(4) 0.0208(8) Uani 1 1 d . . . . .
C11 C 0.3497(5) 0.8941(5) 0.2898(5) 0.0253(9) Uani 1 1 d . . . . .
H11 H 0.311728 0.826647 0.342845 0.030 Uiso 1 1 calc R U . . .
C12 C 0.2524(5) 0.9583(5) 0.1831(5) 0.0269(10) Uani 1 1 d . . . . .
H12 H 0.148705 0.932838 0.160883 0.032 Uiso 1 1 calc R U . . .
C13 C 0.3073(5) 1.0592(5) 0.1098(5) 0.0267(9) Uani 1 1 d . . . . .
C14 C 0.4587(5) 1.0962(5) 0.1376(5) 0.0273(9) Uani 1 1 d . . . . .
H14 H 0.494703 1.165927 0.085532 0.033 Uiso 1 1 calc R U . . .
C15 C 0.5568(5) 1.0298(5) 0.2427(5) 0.0258(9) Uani 1 1 d . . . . .
H15 H 0.660826 1.053618 0.262327 0.031 Uiso 1 1 calc R U . . .
C16 C 0.9714(5) 0.8124(5) 0.6820(4) 0.0204(8) Uani 1 1 d . . . . .
C17 C 1.1512(5) 0.7258(5) 0.8688(5) 0.0272(9) Uani 1 1 d . . . . .
H17A H 1.161121 0.822681 0.910057 0.033 Uiso 1 1 calc R U . . .
H17B H 1.233205 0.713238 0.821824 0.033 Uiso 1 1 calc R U . . .
C18 C 1.1602(5) 0.6154(6) 0.9746(5) 0.0319(10) Uani 1 1 d . . . . .
H18A H 1.152863 0.519981 0.932886 0.048 Uiso 1 1 calc R U . . .
H18B H 1.077526 0.627720 1.019170 0.048 Uiso 1 1 calc R U . . .
H18C H 1.256189 0.625937 1.041055 0.048 Uiso 1 1 calc R U . . .
Cl1 Cl 0.18485(13) 1.14190(13) -0.02394(12) 0.0345(3) Uani 1 1 d . . . . .
O1 O 0.7891(4) 0.3410(4) 0.4435(4) 0.0341(8) Uani 1 1 d . . . . .
O2 O 1.0231(4) 0.6975(4) 0.2773(4) 0.0351(8) Uani 1 1 d . . . . .
O3 O 0.5524(4) 0.6096(5) 0.1151(4) 0.0397(9) Uani 1 1 d . . . . .
O4 O 1.0529(4) 0.9103(4) 0.6730(3) 0.0294(7) Uani 1 1 d . . . . .
O5 O 1.0055(3) 0.7084(3) 0.7736(3) 0.0257(6) Uani 1 1 d . . . . .
Re1 Re 0.74878(2) 0.66278(2) 0.39852(2) 0.01761(12) Uani 1 1 d . . . . .

loop_
_atom_site_aniso_label
_atom_site_aniso_U_11
_atom_site_aniso_U_22
_atom_site_aniso_U_33
_atom_site_aniso_U_23
_atom_site_aniso_U_13
_atom_site_aniso_U_12
C1 0.021(2) 0.036(2) 0.018(2) -0.0029(17) 0.0012(16) 0.0004(17)
C2 0.020(2) 0.030(2) 0.022(2) 0.0020(17) 0.0004(17) 0.0020(17)
C3 0.020(2) 0.030(2) 0.025(2) -0.0004(17) 0.0040(17) -0.0008(16)
C4 0.0191(19) 0.0257(19) 0.0117(18) -0.0011(14) 0.0016(15) -0.0034(15)
C5 0.0202(19) 0.0203(18) 0.0157(18) -0.0013(14) 0.0024(15) -0.0035(15)
C6 0.0180(19) 0.0241(19) 0.0190(19) -0.0004(15) 0.0046(15) 0.0011(15)
C7 0.0176(18) 0.025(2) 0.0179(19) 0.0000(15) 0.0052(15) -0.0015(15)
C8 0.0168(19) 0.0249(19) 0.021(2) 0.0016(15) 0.0060(16) -0.0034(15)
C9 0.027(2) 0.028(2) 0.020(2) 0.0057(16) 0.0056(17) -0.0047(17)
C10 0.0184(19) 0.0247(19) 0.0181(19) -0.0003(15) 0.0019(15) 0.0013(15)
C11 0.024(2) 0.025(2) 0.027(2) 0.0038(17) 0.0059(18) -0.0026(16)
C12 0.018(2) 0.032(2) 0.027(2) 0.0000(18) -0.0006(17) 0.0002(17)
C13 0.023(2) 0.028(2) 0.024(2) -0.0006(17) -0.0048(17) 0.0055(17)
C14 0.024(2) 0.031(2) 0.026(2) 0.0072(18) 0.0026(18) -0.0008(17)
C15 0.021(2) 0.030(2) 0.024(2) 0.0070(17) 0.0014(17) -0.0014(17)
C16 0.0200(19) 0.026(2) 0.0145(18) 0.0010(15) 0.0020(15) -0.0021(16)
C17 0.023(2) 0.036(2) 0.019(2) 0.0034(17) -0.0028(17) -0.0062(18)
C18 0.021(2) 0.045(3) 0.025(2) 0.011(2) -0.0035(18) -0.0020(19)
Cl1 0.0281(5) 0.0386(6) 0.0308(6) 0.0090(5) -0.0059(4) 0.0041(4)
O1 0.0386(19) 0.0271(17) 0.0366(19) 0.0042(14) 0.0085(15) 0.0059(14)
O2 0.0235(16) 0.056(2) 0.0277(17) 0.0077(15) 0.0091(14) 0.0009(15)
O3 0.0318(18) 0.060(2) 0.0213(18) -0.0053(16) -0.0059(15) -0.0018(17)
O4 0.0246(16) 0.0335(17) 0.0265(16) 0.0051(13) -0.0006(13) -0.0098(13)
O5 0.0216(15) 0.0335(16) 0.0174(15) 0.0070(12) -0.0043(12) -0.0073(12)
Re1 0.01399(14) 0.02422(15) 0.01367(14) 0.00043(8) 0.00145(8) -0.00150(8)

loop_
_atom_type_symbol
_atom_type_description
_atom_type_scat_dispersion_real
_atom_type_scat_dispersion_imag
_atom_type_scat_source
C C 0.0181 0.0091 'International Tables Vol C Tables 4.2.6.8 and 6.1.1.4'
H H 0.0000 0.0000 'International Tables Vol C Tables 4.2.6.8 and 6.1.1.4'
Cl Cl 0.3639 0.7018 'International Tables Vol C Tables 4.2.6.8 and 6.1.1.4'
O O 0.0492 0.0322 'International Tables Vol C Tables 4.2.6.8 and 6.1.1.4'
Re Re -5.2083 5.8923 'International Tables Vol C Tables 4.2.6.8 and 6.1.1.4'

loop_
_exptl_crystal_face_index_h
_exptl_crystal_face_index_k
_exptl_crystal_face_index_l
_exptl_crystal_face_perp_dist
0 1 0 0.0911
0 -1 0 0.0731
-1 0 0 0.1258
1 0 0 0.1528
1 1 0 0.1137
-1 -1 0 0.1137
0 0 -1 0.0601
0 0 1 0.0721
-1 1 1 0.1258
5 -2 -3 0.1745

loop_
_geom_angle_atom_site_label_1
_geom_angle_atom_site_label_2
_geom_angle_atom_site_label_3
_geom_angle
_geom_angle_site_symmetry_1
_geom_angle_site_symmetry_3
_geom_angle_publ_flag
O1 C1 Re1 175.5(4) . . ?
O2 C2 Re1 177.1(4) . . ?
O3 C3 Re1 176.6(4) . . ?
C5 C4 C16 121.0(4) . . ?
C5 C4 Re1 72.0(2) . . ?
C8 C4 C5 108.2(3) . . ?
C8 C4 C16 130.3(4) . . ?
C8 C4 Re1 73.2(2) . . ?
C16 C4 Re1 127.4(3) . . ?
C4 C5 H5 125.9 . . ?
C4 C5 Re1 71.4(2) . . ?
C6 C5 C4 108.2(3) . . ?
C6 C5 H5 125.9 . . ?
C6 C5 Re1 72.3(2) . . ?
Re1 C5 H5 122.0 . . ?
C5 C6 C7 107.0(4) . . ?
C5 C6 C10 127.1(4) . . ?
C5 C6 Re1 71.6(2) . . ?
C7 C6 C10 125.9(4) . . ?
C7 C6 Re1 71.6(2) . . ?
C10 C6 Re1 122.5(3) . . ?
C6 C7 H7 125.2 . . ?
C6 C7 Re1 71.9(2) . . ?
C8 C7 C6 109.5(4) . . ?
C8 C7 H7 125.2 . . ?
C8 C7 Re1 73.1(2) . . ?
Re1 C7 H7 121.3 . . ?
C4 C8 C9 128.2(4) . . ?
C4 C8 Re1 70.5(2) . . ?
C7 C8 C4 107.1(4) . . ?
C7 C8 C9 124.6(4) . . ?
C7 C8 Re1 71.3(2) . . ?
C9 C8 Re1 125.7(3) . . ?
C8 C9 H9A 109.5 . . ?
C8 C9 H9B 109.5 . . ?
C8 C9 H9C 109.5 . . ?
H9A C9 H9B 109.5 . . ?
H9A C9 H9C 109.5 . . ?
H9B C9 H9C 109.5 . . ?
C11 C10 C6 120.3(4) . . ?
C11 C10 C15 118.9(4) . . ?
C15 C10 C6 120.8(4) . . ?
C10 C11 H11 119.7 . . ?
C12 C11 C10 120.6(4) . . ?
C12 C11 H11 119.7 . . ?
C11 C12 H12 120.3 . . ?
C13 C12 C11 119.3(4) . . ?
C13 C12 H12 120.3 . . ?
C12 C13 C14 121.7(4) . . ?
C12 C13 Cl1 119.6(4) . . ?
C14 C13 Cl1 118.7(4) . . ?
C13 C14 H14 120.5 . . ?
C15 C14 C13 119.0(4) . . ?
C15 C14 H14 120.5 . . ?
C10 C15 H15 119.8 . . ?
C14 C15 C10 120.4(4) . . ?
C14 C15 H15 119.8 . . ?
O4 C16 C4 123.5(4) . . ?
O4 C16 O5 124.4(4) . . ?
O5 C16 C4 112.1(4) . . ?
H17A C17 H17B 108.5 . . ?
C18 C17 H17A 110.2 . . ?
C18 C17 H17B 110.2 . . ?
O5 C17 H17A 110.2 . . ?
O5 C17 H17B 110.2 . . ?
O5 C17 C18 107.7(4) . . ?
C17 C18 H18A 109.5 . . ?
C17 C18 H18B 109.5 . . ?
C17 C18 H18C 109.5 . . ?
H18A C18 H18B 109.5 . . ?
H18A C18 H18C 109.5 . . ?
H18B C18 H18C 109.5 . . ?
C16 O5 C17 114.9(3) . . ?
C1 Re1 C2 91.60(19) . . ?
C1 Re1 C4 112.89(17) . . ?
C1 Re1 C5 149.46(16) . . ?
C1 Re1 C6 145.48(17) . . ?
C1 Re1 C7 109.36(17) . . ?
C1 Re1 C8 93.77(17) . . ?
C2 Re1 C4 102.90(17) . . ?
C2 Re1 C5 96.56(17) . . ?
C2 Re1 C6 122.81(17) . . ?
C2 Re1 C7 156.58(18) . . ?
C2 Re1 C8 136.30(17) . . ?
C3 Re1 C1 90.23(19) . . ?
C3 Re1 C2 88.72(19) . . ?
C3 Re1 C4 153.43(17) . . ?
C3 Re1 C5 119.24(17) . . ?
C3 Re1 C6 93.00(17) . . ?
C3 Re1 C7 101.15(17) . . ?
C3 Re1 C8 134.52(17) . . ?
C4 Re1 C5 36.57(14) . . ?
C4 Re1 C6 60.57(15) . . ?
C4 Re1 C7 59.91(14) . . ?
C4 Re1 C8 36.27(14) . . ?
C5 Re1 C6 36.02(14) . . ?
C5 Re1 C7 60.07(15) . . ?
C5 Re1 C8 60.52(14) . . ?
C6 Re1 C8 60.44(15) . . ?
C7 Re1 C6 36.43(14) . . ?
C7 Re1 C8 35.57(14) . . ?

loop_
_geom_bond_atom_site_label_1
_geom_bond_atom_site_label_2
_geom_bond_distance
_geom_bond_site_symmetry_2
_geom_bond_publ_flag
C1 O1 1.151(6) . ?
C1 Re1 1.917(5) . ?
C2 O2 1.151(6) . ?
C2 Re1 1.918(5) . ?
C3 O3 1.153(6) . ?
C3 Re1 1.910(5) . ?
C4 C5 1.440(6) . ?
C4 C8 1.438(6) . ?
C4 C16 1.483(6) . ?
C4 Re1 2.291(4) . ?
C5 H5 0.9500 . ?
C5 C6 1.424(6) . ?
C5 Re1 2.298(4) . ?
C6 C7 1.441(6) . ?
C6 C10 1.482(6) . ?
C6 Re1 2.307(4) . ?
C7 H7 0.9500 . ?
C7 C8 1.414(6) . ?
C7 Re1 2.303(4) . ?
C8 C9 1.503(6) . ?
C8 Re1 2.327(4) . ?
C9 H9A 0.9800 . ?
C9 H9B 0.9800 . ?
C9 H9C 0.9800 . ?
C10 C11 1.399(6) . ?
C10 C15 1.403(6) . ?
C11 H11 0.9500 . ?
C11 C12 1.385(7) . ?
C12 H12 0.9500 . ?
C12 C13 1.373(7) . ?
C13 C14 1.388(7) . ?
C13 Cl1 1.747(4) . ?
C14 H14 0.9500 . ?
C14 C15 1.387(6) . ?
C15 H15 0.9500 . ?
C16 O4 1.192(6) . ?
C16 O5 1.346(5) . ?
C17 H17A 0.9900 . ?
C17 H17B 0.9900 . ?
C17 C18 1.493(6) . ?
C17 O5 1.461(5) . ?
C18 H18A 0.9800 . ?
C18 H18B 0.9800 . ?
C18 H18C 0.9800 . ?

loop_
_geom_hbond_atom_site_label_D
_geom_hbond_atom_site_label_H
_geom_hbond_atom_site_label_A
_geom_hbond_distance_DH
_geom_hbond_distance_HA
_geom_hbond_distance_DA
_geom_hbond_angle_DHA
_geom_hbond_site_symmetry_A
_geom_hbond_publ_flag
C5 H5 O4 0.95 2.31 3.216(5) 160.1 2_776 yes

loop_
_geom_torsion_atom_site_label_1
_geom_torsion_atom_site_label_2
_geom_torsion_atom_site_label_3
_geom_torsion_atom_site_label_4
_geom_torsion
_geom_torsion_site_symmetry_1
_geom_torsion_site_symmetry_2
_geom_torsion_site_symmetry_3
_geom_torsion_site_symmetry_4
_geom_torsion_publ_flag
C4 C5 C6 C7 0.5(5) . . . . ?
C4 C5 C6 C10 179.8(4) . . . . ?
C4 C5 C6 Re1 -62.9(3) . . . . ?
C4 C16 O5 C17 -176.1(4) . . . . ?
C5 C4 C8 C7 1.6(5) . . . . ?
C5 C4 C8 C9 -175.4(4) . . . . ?
C5 C4 C8 Re1 64.0(3) . . . . ?
C5 C4 C16 O4 3.4(7) . . . . ?
C5 C4 C16 O5 -178.0(4) . . . . ?
C5 C6 C7 C8 0.6(5) . . . . ?
C5 C6 C7 Re1 -63.3(3) . . . . ?
C5 C6 C10 C11 -171.0(4) . . . . ?
C5 C6 C10 C15 9.2(7) . . . . ?
C6 C7 C8 C4 -1.4(5) . . . . ?
C6 C7 C8 C9 175.8(4) . . . . ?
C6 C7 C8 Re1 -63.2(3) . . . . ?
C6 C10 C11 C12 -178.4(4) . . . . ?
C6 C10 C15 C14 179.7(4) . . . . ?
C7 C6 C10 C11 8.2(7) . . . . ?
C7 C6 C10 C15 -171.6(4) . . . . ?
C8 C4 C5 C6 -1.3(5) . . . . ?
C8 C4 C5 Re1 -64.8(3) . . . . ?
C8 C4 C16 O4 -166.5(4) . . . . ?
C8 C4 C16 O5 12.1(6) . . . . ?
C10 C6 C7 C8 -178.7(4) . . . . ?
C10 C6 C7 Re1 117.3(4) . . . . ?
C10 C11 C12 C13 -2.2(7) . . . . ?
C11 C10 C15 C14 -0.1(7) . . . . ?
C11 C12 C13 C14 1.6(8) . . . . ?
C11 C12 C13 Cl1 -179.4(4) . . . . ?
C12 C13 C14 C15 -0.3(8) . . . . ?
C13 C14 C15 C10 -0.5(7) . . . . ?
C15 C10 C11 C12 1.4(7) . . . . ?
C16 C4 C5 C6 -173.2(4) . . . . ?
C16 C4 C5 Re1 123.3(4) . . . . ?
C16 C4 C8 C7 172.5(4) . . . . ?
C16 C4 C8 C9 -4.5(7) . . . . ?
C16 C4 C8 Re1 -125.2(5) . . . . ?
C18 C17 O5 C16 171.4(4) . . . . ?
Cl1 C13 C14 C15 -179.3(4) . . . . ?
O4 C16 O5 C17 2.4(6) . . . . ?
Re1 C4 C5 C6 63.5(3) . . . . ?
Re1 C4 C8 C7 -62.3(3) . . . . ?
Re1 C4 C8 C9 120.6(4) . . . . ?
Re1 C4 C16 O4 93.7(5) . . . . ?
Re1 C4 C16 O5 -87.8(4) . . . . ?
Re1 C5 C6 C7 63.3(3) . . . . ?
Re1 C5 C6 C10 -117.4(4) . . . . ?
Re1 C6 C7 C8 63.9(3) . . . . ?
Re1 C6 C10 C11 98.2(4) . . . . ?
Re1 C6 C10 C15 -81.6(5) . . . . ?
Re1 C7 C8 C4 61.8(3) . . . . ?
Re1 C7 C8 C9 -121.0(4) . . . . ?
